data_4028249
loop_
_publ_author_name
'S. Vijay Kumar'
'Santosh K. Yadav'
'B. Raghava'
'B. Saraiah'
'H. Ila'
'K. S. Rangappa'
'Arpan Hazra'

_publ_section_title
;
 Cyclocondensation of Arylhydrazines with
 1,3-Bis(het)arylmonothio-1,3-diketones and
 1,3-Bis(het)aryl-3-(methylthio)-2-propenones: Synthesis of
 1-Aryl-3,5-bis(het)arylpyrazoles with Complementary Regioselectivity
;
_journal_name_full 'Journal of Organic Chemistry'
_journal_page_first 4960
_journal_page_last 4973
_journal_paper_doi 10.1021/jo400599e
_journal_volume 78
_journal_year 2013
_chemical_formula_sum 'C21 H15 Cl N2'
_chemical_formula_weight 330.80
_chemical_name_systematic
;
 ?
;
_space_group_IT_number 14
_symmetry_cell_setting monoclinic
_symmetry_space_group_name_Hall '-P 2ybc'
_symmetry_space_group_name_H-M 'P 1 21/c 1'
_atom_sites_solution_hydrogens geom
_atom_sites_solution_primary direct
_atom_sites_solution_secondary difmap
_audit_creation_method SHELXL-97
_cell_angle_alpha 90.00
_cell_angle_beta 111.362(2)
_cell_angle_gamma 90.00
_cell_formula_units_Z 4
_cell_length_a 19.0435(7)
_cell_length_b 5.8998(2)
_cell_length_c 15.7160(5)
_cell_measurement_reflns_used 8136
_cell_measurement_temperature 296(2)
_cell_measurement_theta_max 26.56
_cell_measurement_theta_min 2.30
_cell_volume 1644.43(10)
_computing_cell_refinement 'Bruker SAINT'
_computing_data_collection 'Bruker APEX2'
_computing_data_reduction 'Bruker SAINT  A'
_computing_molecular_graphics 'Bruker SHELXTL'
_computing_publication_material 'Bruker SHELXTL'
_computing_structure_refinement 'SHELXL-97 (Sheldrick, 2008)'
_computing_structure_solution 'SHELXS-97 (Sheldrick, 2008)'
_diffrn_ambient_temperature 296(2)
_diffrn_measured_fraction_theta_full 0.994
_diffrn_measured_fraction_theta_max 0.994
_diffrn_measurement_device_type 'Bruker APEX-II CCD'
_diffrn_measurement_method '\f and \w scans'
_diffrn_radiation_monochromator graphite
_diffrn_radiation_source 'fine-focus sealed tube'
_diffrn_radiation_type MoK\a
_diffrn_radiation_wavelength 0.71073
_diffrn_reflns_av_R_equivalents 0.0466
_diffrn_reflns_av_sigmaI/netI 0.0237
_diffrn_reflns_limit_h_max 24
_diffrn_reflns_limit_h_min -24
_diffrn_reflns_limit_k_max 7
_diffrn_reflns_limit_k_min -7
_diffrn_reflns_limit_l_max 20
_diffrn_reflns_limit_l_min -20
_diffrn_reflns_number 29723
_diffrn_reflns_theta_full 27.19
_diffrn_reflns_theta_max 27.19
_diffrn_reflns_theta_min 3.38
_exptl_absorpt_coefficient_mu 0.235
_exptl_absorpt_correction_T_max 0.9655
_exptl_absorpt_correction_T_min 0.9327
_exptl_absorpt_correction_type empirical
_exptl_absorpt_process_details SADABS
_exptl_crystal_colour colourless
_exptl_crystal_density_diffrn 1.336
_exptl_crystal_description block
_exptl_crystal_F_000 688
_exptl_crystal_size_max 0.30
_exptl_crystal_size_mid 0.21
_exptl_crystal_size_min 0.15
_refine_diff_density_max 0.170
_refine_diff_density_min -0.196
_refine_diff_density_rms 0.035
_refine_ls_extinction_method none
_refine_ls_goodness_of_fit_ref 1.038
_refine_ls_hydrogen_treatment noref
_refine_ls_matrix_type full
_refine_ls_number_parameters 217
_refine_ls_number_reflns 3651
_refine_ls_number_restraints 0
_refine_ls_restrained_S_all 1.038
_refine_ls_R_factor_all 0.0489
_refine_ls_R_factor_gt 0.0354
_refine_ls_shift/su_max 0.002
_refine_ls_shift/su_mean 0.000
_refine_ls_structure_factor_coef Fsqd
_refine_ls_weighting_details 'calc w=1/[\s^2^(Fo^2^)+(0.0472P)^2^+0.3132P] where P=(Fo^2^+2Fc^2^)/3'
_refine_ls_weighting_scheme calc
_refine_ls_wR_factor_gt 0.0895
_refine_ls_wR_factor_ref 0.1013
_reflns_number_gt 2864
_reflns_number_total 3651
_reflns_threshold_expression >2\s(I)
_cod_data_source_file jo400599e_si_002_4.cif
_cod_data_source_block compound9a
_cod_database_code 4028249

loop_
_symmetry_equiv_pos_as_xyz
'x, y, z'
'-x, y+1/2, -z+1/2'
'-x, -y, -z'
'x, -y-1/2, z-1/2'

loop_
_atom_site_label
_atom_site_type_symbol
_atom_site_fract_x
_atom_site_fract_y
_atom_site_fract_z
_atom_site_U_iso_or_equiv
_atom_site_adp_type
_atom_site_occupancy
_atom_site_symmetry_multiplicity
_atom_site_calc_flag
_atom_site_refinement_flags
C1 C 0.23157(8) -0.0989(3) 0.54104(10) 0.0527(4) Uani 1 1 d .
H1 H 0.2249 -0.2121 0.4976 0.063 Uiso 1 1 calc R
C2 C 0.18676(8) 0.0921(3) 0.51994(10) 0.0543(4) Uani 1 1 d .
H2 H 0.1507 0.1093 0.4616 0.065 Uiso 1 1 calc R
C3 C 0.19512(8) 0.2582(3) 0.58501(9) 0.0480(3) Uani 1 1 d .
H3 H 0.1647 0.3866 0.5700 0.058 Uiso 1 1 calc R
C4 C 0.24874(7) 0.2350(2) 0.67292(9) 0.0386(3) Uani 1 1 d .
C5 C 0.29495(8) 0.0439(2) 0.69243(9) 0.0455(3) Uani 1 1 d .
H5 H 0.3320 0.0271 0.7502 0.055 Uiso 1 1 calc R
C6 C 0.28624(9) -0.1206(3) 0.62685(10) 0.0527(4) Uani 1 1 d .
H6 H 0.3175 -0.2471 0.6408 0.063 Uiso 1 1 calc R
C7 C 0.12280(7) 0.5091(2) 0.70628(8) 0.0408(3) Uani 1 1 d .
C8 C 0.08779(8) 0.3140(3) 0.71795(10) 0.0518(4) Uani 1 1 d .
H8 H 0.1155 0.1990 0.7559 0.062 Uiso 1 1 calc R
C9 C 0.01064(9) 0.2911(3) 0.67224(12) 0.0643(5) Uani 1 1 d .
H9 H -0.0138 0.1604 0.6798 0.077 Uiso 1 1 calc R
C10 C -0.02983(9) 0.4610(4) 0.61586(12) 0.0673(5) Uani 1 1 d .
H10 H -0.0815 0.4447 0.5852 0.081 Uiso 1 1 calc R
C11 C 0.00566(9) 0.6547(3) 0.60451(12) 0.0651(4) Uani 1 1 d .
H11 H -0.0220 0.7685 0.5658 0.078 Uiso 1 1 calc R
C12 C 0.08255(8) 0.6811(3) 0.65051(10) 0.0528(4) Uani 1 1 d .
H12 H 0.1066 0.8133 0.6438 0.063 Uiso 1 1 calc R
C13 C 0.34911(7) 0.7994(2) 0.93364(8) 0.0374(3) Uani 1 1 d .
C14 C 0.32363(7) 1.0090(2) 0.95123(9) 0.0432(3) Uani 1 1 d .
H14 H 0.2775 1.0640 0.9118 0.052 Uiso 1 1 calc R
C15 C 0.36565(8) 1.1367(2) 1.02607(9) 0.0453(3) Uani 1 1 d .
H15 H 0.3478 1.2757 1.0375 0.054 Uiso 1 1 calc R
C16 C 0.43438(8) 1.0554(2) 1.08370(9) 0.0452(3) Uani 1 1 d .
C17 C 0.46139(8) 0.8498(3) 1.06810(10) 0.0518(4) Uani 1 1 d .
H17 H 0.5079 0.7968 1.1074 0.062 Uiso 1 1 calc R
C18 C 0.41856(7) 0.7224(2) 0.99322(10) 0.0469(3) Uani 1 1 d .
H18 H 0.4366 0.5829 0.9826 0.056 Uiso 1 1 calc R
C19 C 0.30234(7) 0.6589(2) 0.85638(8) 0.0384(3) Uani 1 1 d .
C20 C 0.25959(7) 0.4085(2) 0.74387(8) 0.0383(3) Uani 1 1 d .
C21 C 0.32429(7) 0.4859(2) 0.81040(8) 0.0402(3) Uani 1 1 d .
H21 H 0.3731 0.4337 0.8226 0.048 Uiso 1 1 calc R
N1 N 0.22772(6) 0.68983(19) 0.82133(7) 0.0419(3) Uani 1 1 d .
N2 N 0.20255(6) 0.53499(19) 0.75270(7) 0.0404(3) Uani 1 1 d .
Cl1 Cl 0.48758(2) 1.21771(8) 1.17773(3) 0.06774(16) Uani 1 1 d .

loop_
_atom_site_aniso_label
_atom_site_aniso_U_11
_atom_site_aniso_U_22
_atom_site_aniso_U_33
_atom_site_aniso_U_23
_atom_site_aniso_U_13
_atom_site_aniso_U_12
C1 0.0576(8) 0.0524(9) 0.0587(9) -0.0152(7) 0.0338(7) -0.0071(7)
C2 0.0452(7) 0.0706(11) 0.0462(8) -0.0137(7) 0.0156(6) 0.0015(7)
C3 0.0441(7) 0.0541(9) 0.0439(7) -0.0049(6) 0.0139(6) 0.0104(6)
C4 0.0389(6) 0.0396(7) 0.0399(7) 0.0010(5) 0.0175(5) 0.0011(5)
C5 0.0518(8) 0.0442(8) 0.0441(7) 0.0081(6) 0.0220(6) 0.0065(6)
C6 0.0661(9) 0.0405(8) 0.0639(9) 0.0048(7) 0.0382(8) 0.0092(7)
C7 0.0368(6) 0.0482(8) 0.0381(6) -0.0074(6) 0.0144(5) 0.0007(5)
C8 0.0495(8) 0.0551(9) 0.0506(8) -0.0003(7) 0.0180(6) -0.0039(7)
C9 0.0543(9) 0.0731(12) 0.0667(10) -0.0138(9) 0.0235(8) -0.0198(8)
C10 0.0385(7) 0.0955(14) 0.0616(10) -0.0142(10) 0.0107(7) -0.0037(9)
C11 0.0467(8) 0.0782(12) 0.0627(10) 0.0026(9) 0.0106(7) 0.0153(8)
C12 0.0471(8) 0.0541(9) 0.0569(9) 0.0009(7) 0.0187(7) 0.0062(7)
C13 0.0381(6) 0.0394(7) 0.0355(6) 0.0023(5) 0.0144(5) -0.0026(5)
C14 0.0406(7) 0.0417(7) 0.0445(7) 0.0036(6) 0.0120(6) 0.0027(5)
C15 0.0503(7) 0.0377(7) 0.0494(7) -0.0017(6) 0.0198(6) -0.0005(6)
C16 0.0489(7) 0.0465(8) 0.0383(7) -0.0028(6) 0.0137(6) -0.0089(6)
C17 0.0412(7) 0.0547(9) 0.0489(8) -0.0003(7) 0.0039(6) 0.0042(6)
C18 0.0441(7) 0.0421(8) 0.0503(8) -0.0025(6) 0.0122(6) 0.0044(6)
C19 0.0389(6) 0.0394(7) 0.0366(6) 0.0036(5) 0.0135(5) -0.0005(5)
C20 0.0398(6) 0.0381(7) 0.0378(6) 0.0033(5) 0.0151(5) 0.0033(5)
C21 0.0376(6) 0.0414(7) 0.0400(6) 0.0028(5) 0.0125(5) 0.0044(5)
N1 0.0407(6) 0.0450(6) 0.0391(6) -0.0061(5) 0.0135(5) -0.0014(5)
N2 0.0371(5) 0.0436(6) 0.0397(5) -0.0062(5) 0.0129(4) 0.0007(5)
Cl1 0.0732(3) 0.0662(3) 0.0508(2) -0.01515(19) 0.00709(19) -0.0133(2)

loop_
_atom_type_symbol
_atom_type_description
_atom_type_scat_dispersion_real
_atom_type_scat_dispersion_imag
_atom_type_scat_source
C C 0.0033 0.0016 'International Tables Vol C Tables 4.2.6.8 and 6.1.1.4'
H H 0.0000 0.0000 'International Tables Vol C Tables 4.2.6.8 and 6.1.1.4'
N N 0.0061 0.0033 'International Tables Vol C Tables 4.2.6.8 and 6.1.1.4'
Cl Cl 0.1484 0.1585 'International Tables Vol C Tables 4.2.6.8 and 6.1.1.4'

loop_
_geom_angle_atom_site_label_1
_geom_angle_atom_site_label_2
_geom_angle_atom_site_label_3
_geom_angle
C6 C1 C2 119.51(14)
C1 C2 C3 120.44(14)
C2 C3 C4 120.57(13)
C5 C4 C3 118.27(12)
C5 C4 C20 119.53(12)
C3 C4 C20 122.17(12)
C6 C5 C4 120.64(13)
C1 C6 C5 120.51(14)
C8 C7 C12 121.15(13)
C8 C7 N2 119.77(12)
C12 C7 N2 119.08(12)
C7 C8 C9 119.06(15)
C10 C9 C8 120.19(16)
C9 C10 C11 120.30(14)
C10 C11 C12 120.20(16)
C7 C12 C11 119.11(15)
C18 C13 C14 118.15(12)
C18 C13 C19 120.86(12)
C14 C13 C19 120.94(12)
C15 C14 C13 121.20(12)
C16 C15 C14 119.14(13)
C17 C16 C15 121.17(13)
C17 C16 Cl1 119.78(11)
C15 C16 Cl1 119.05(11)
C16 C17 C18 119.21(13)
C17 C18 C13 121.12(13)
N1 C19 C21 111.07(11)
N1 C19 C13 119.74(11)
C21 C19 C13 129.20(11)
N2 C20 C21 105.52(11)
N2 C20 C4 124.03(11)
C21 C20 C4 130.40(11)
C20 C21 C19 106.38(11)
C19 N1 N2 104.46(10)
N1 N2 C20 112.57(10)
N1 N2 C7 118.49(10)
C20 N2 C7 128.63(11)

loop_
_geom_bond_atom_site_label_1
_geom_bond_atom_site_label_2
_geom_bond_distance
C1 C6 1.377(2)
C1 C2 1.379(2)
C2 C3 1.383(2)
C3 C4 1.3938(19)
C4 C5 1.3938(18)
C4 C20 1.4720(18)
C5 C6 1.381(2)
C7 C8 1.375(2)
C7 C12 1.377(2)
C7 N2 1.4336(16)
C8 C9 1.387(2)
C9 C10 1.373(3)
C10 C11 1.372(3)
C11 C12 1.386(2)
C13 C18 1.3894(18)
C13 C14 1.3921(19)
C13 C19 1.4721(18)
C14 C15 1.3804(19)
C15 C16 1.3783(19)
C16 C17 1.374(2)
C16 Cl1 1.7427(13)
C17 C18 1.384(2)
C19 N1 1.3364(16)
C19 C21 1.3995(18)
C20 N2 1.3658(16)
C20 C21 1.3715(18)
N1 N2 1.3605(15)
